data_4100334
_journal_name_full 'Journal of the American Chemical Society'
_journal_year 2005
_chemical_formula_sum 'C27 H25 Br Cl2 N4 O10'
_chemical_formula_weight 716.33
_space_group_IT_number 19
_symmetry_cell_setting orthorhombic
_symmetry_Int_Tables_number 19
_symmetry_space_group_name_Hall 'P 2ac 2ab'
_symmetry_space_group_name_H-M 'P 21 21 21'
_cell_angle_alpha 90
_cell_angle_beta 90
_cell_angle_gamma 90
_cell_formula_units_Z 4
_cell_length_a 6.5428(3)
_cell_length_b 14.7024(8)
_cell_length_c 31.477(2)
_cell_measurement_temperature 143.2
_cell_volume 3027.9(3)
_exptl_crystal_density_diffrn 1.571
_cod_original_formula_sum 'C27 H25 Br Cl2 N4 O10 '
_cod_database_code 4100334

loop_
_symmetry_equiv_pos_as_xyz
x,y,z
1/2-x,-y,1/2+z
1/2+x,1/2-y,-z
-x,1/2+y,1/2-z

loop_
_atom_site_label
_atom_site_type_symbol
_atom_site_fract_x
_atom_site_fract_y
_atom_site_fract_z
_atom_site_U_iso_or_equiv
_atom_site_adp_type
_atom_site_occupancy
_atom_site_calc_flag
_atom_site_refinement_flags
_atom_site_disorder_assembly
_atom_site_disorder_group
Br1 Br 0.06973(7) 0.05458(3) 0.17962(1) 0.0446(1) Uani 1.00 d . . .
Cl1 Cl 0.9765(3) -0.1876(1) 0.16146(6) 0.0935(6) Uani 1.00 d . . .
Cl2 Cl 0.5554(4) -0.2080(2) 0.18431(6) 0.1352(8) Uani 1.00 d . . .
O1 O 0.7434(5) 0.1025(2) 0.26729(8) 0.0437(8) Uani 1.00 d . . .
O2 O 0.8180(4) 0.2606(2) 0.23503(8) 0.0418(8) Uani 1.00 d . . .
O3 O 0.2255(4) 0.3454(1) 0.14258(7) 0.0270(6) Uani 1.00 d . . .
O4 O 0.6269(4) 0.2014(2) 0.09336(8) 0.0311(7) Uani 1.00 d . . .
O5 O 0.4349(4) 0.0752(2) 0.10003(7) 0.0327(7) Uani 1.00 d . . .
O6 O 0.2255(4) 0.5249(2) 0.12155(8) 0.0354(7) Uani 1.00 d . . .
O7 O 0.2544(4) 0.0878(2) -0.11656(7) 0.0338(7) Uani 1.00 d . . .
O8 O 0.2375(4) -0.0481(2) -0.14159(7) 0.0396(7) Uani 1.00 d . . .
O9 O 0.2423(6) -0.3086(2) -0.0535(1) 0.061(1) Uani 1.00 d . . .
O10 O 0.2656(5) -0.2949(2) 0.0143(1) 0.0516(9) Uani 1.00 d . . .
N1 N 0.2835(4) 0.1683(2) 0.00220(8) 0.0215(7) Uani 1.00 d . . .
N2 N 0.2837(4) 0.1170(2) -0.03442(8) 0.0228(7) Uani 1.00 d . . .
N3 N 0.2505(5) 0.0044(2) -0.11180(8) 0.0270(8) Uani 1.00 d . . .
N4 N 0.2574(5) -0.2621(2) -0.0215(1) 0.0409(10) Uani 1.00 d . . .
C1 C 0.3017(6) 0.1243(3) 0.1959(1) 0.0297(9) Uani 1.00 d . . .
C2 C 0.4322(7) 0.0867(2) 0.22593(10) 0.0329(9) Uani 1.00 d . . .
C3 C 0.6048(6) 0.1329(2) 0.2384(1) 0.032(1) Uani 1.00 d . . .
C4 C 0.6449(6) 0.2196(3) 0.2205(1) 0.0310(10) Uani 1.00 d . . .
C5 C 0.5146(5) 0.2557(2) 0.19068(10) 0.0260(9) Uani 1.00 d . . .
C6 C 0.3385(5) 0.2083(2) 0.1777(1) 0.0255(8) Uani 1.00 d . . .
C7 C 0.2067(6) 0.2470(2) 0.1427(1) 0.0260(9) Uani 1.00 d . . .
C8 C 0.2587(5) 0.2135(2) 0.09675(10) 0.0233(8) Uani 1.00 d . . .
C9 C 0.2622(5) 0.3022(2) 0.07267(10) 0.0211(8) Uani 1.00 d . . .
C10 C 0.2867(5) 0.3213(2) 0.02910(10) 0.0212(8) Uani 1.00 d . . .
C11 C 0.2911(5) 0.4134(2) 0.0174(1) 0.0227(9) Uani 1.00 d . . .
C12 C 0.2731(5) 0.4832(2) 0.0465(1) 0.0233(9) Uani 1.00 d . . .
C13 C 0.2484(5) 0.4632(2) 0.0893(1) 0.0245(9) Uani 1.00 d . . .
C14 C 0.2443(5) 0.3723(2) 0.10109(10) 0.0240(9) Uani 1.00 d . . .
C15 C 0.7127(8) 0.0114(3) 0.2817(1) 0.050(1) Uani 1.00 d . . .
C16 C 0.8470(7) 0.3535(3) 0.2235(1) 0.045(1) Uani 1.00 d . . .
C17 C 0.4634(6) 0.1650(2) 0.09574(9) 0.0251(9) Uani 1.00 d . . .
C18 C 0.6173(7) 0.0202(3) 0.1066(1) 0.048(1) Uani 1.00 d . . .
C19 C 0.2495(6) 0.6190(2) 0.1128(1) 0.033(1) Uani 1.00 d . . .
C20 C 0.2998(5) 0.2535(2) -0.0044(1) 0.0223(8) Uani 1.00 d . . .
C21 C 0.2754(5) 0.0262(2) -0.0325(1) 0.0228(8) Uani 1.00 d . . .
C22 C 0.2641(5) -0.0314(2) -0.06875(10) 0.0254(9) Uani 1.00 d . . .
C23 C 0.2585(5) -0.1258(2) -0.0647(1) 0.0290(9) Uani 1.00 d . . .
C24 C 0.2619(6) -0.1645(2) -0.0256(1) 0.0299(10) Uani 1.00 d . . .
C25 C 0.2721(6) -0.1106(2) 0.0112(1) 0.0314(10) Uani 1.00 d . . .
C26 C 0.2804(6) -0.0185(2) 0.0078(1) 0.0281(9) Uani 1.00 d . . .
C27 C 0.801(1) -0.2490(4) 0.1918(2) 0.101(2) Uani 1.00 d . . .
H1 H 0.4023 0.0288 0.2379 0.0394 Uiso 1.00 calc . . .
H2 H 0.5440 0.3135 0.1787 0.0312 Uiso 1.00 calc . . .
H3 H 0.0684 0.2319 0.1486 0.0312 Uiso 1.00 calc . . .
H4 H 0.1536 0.1750 0.0863 0.0279 Uiso 1.00 calc . . .
H5 H 0.3071 0.4284 -0.0117 0.0272 Uiso 1.00 calc . . .
H6 H 0.2776 0.5447 0.0373 0.0279 Uiso 1.00 calc . . .
H7 H 0.5827 0.0067 0.2950 0.0602 Uiso 1.00 calc . . .
H8 H 0.7183 -0.0290 0.2582 0.0602 Uiso 1.00 calc . . .
H9 H 0.8165 -0.0042 0.3015 0.0602 Uiso 1.00 calc . . .
H10 H 0.9721 0.3749 0.2351 0.0545 Uiso 1.00 calc . . .
H11 H 0.8510 0.3586 0.1934 0.0545 Uiso 1.00 calc . . .
H12 H 0.7372 0.3889 0.2343 0.0545 Uiso 1.00 calc . . .
H13 H 0.5795 -0.0419 0.1095 0.0570 Uiso 1.00 calc . . .
H14 H 0.7062 0.0268 0.0829 0.0570 Uiso 1.00 calc . . .
H15 H 0.6853 0.0398 0.1316 0.0570 Uiso 1.00 calc . . .
H16 H 0.3833 0.6298 0.1022 0.0392 Uiso 1.00 calc . . .
H17 H 0.1517 0.6372 0.0921 0.0392 Uiso 1.00 calc . . .
H18 H 0.2295 0.6529 0.1381 0.0392 Uiso 1.00 calc . . .
H19 H 0.3216 0.2737 -0.0327 0.0267 Uiso 1.00 calc . . .
H20 H 0.2522 -0.1630 -0.0893 0.0348 Uiso 1.00 calc . . .
H21 H 0.2733 -0.1385 0.0384 0.0377 Uiso 1.00 calc . . .
H22 H 0.2897 0.0172 0.0329 0.0337 Uiso 1.00 calc . . .
H23 H 0.8058 -0.3112 0.1837 0.1210 Uiso 1.00 calc . . .
H24 H 0.8362 -0.2437 0.2210 0.1210 Uiso 1.00 calc . . .
H25 H 0.2893 0.1436 -0.0587 0.0273 Uiso 1.00 calc . . .

loop_
_atom_site_aniso_label
_atom_site_aniso_U_11
_atom_site_aniso_U_22
_atom_site_aniso_U_33
_atom_site_aniso_U_12
_atom_site_aniso_U_13
_atom_site_aniso_U_23
Br1 0.0484(2) 0.0399(2) 0.0455(2) -0.0163(2) -0.0003(2) 0.0058(2)
Cl1 0.104(1) 0.0646(9) 0.112(1) 0.0135(8) 0.003(1) -0.0056(8)
Cl2 0.130(2) 0.192(2) 0.084(1) -0.056(2) 0.005(1) 0.050(1)
O1 0.057(2) 0.044(2) 0.030(1) 0.014(1) -0.011(1) 0.009(1)
O2 0.039(2) 0.042(2) 0.044(1) -0.002(1) -0.018(1) 0.002(1)
O3 0.037(1) 0.022(1) 0.021(1) 0.005(1) -0.002(1) -0.0021(9)
O4 0.027(1) 0.038(1) 0.029(1) 0.003(1) 0.002(1) 0.005(1)
O5 0.043(1) 0.025(1) 0.031(1) 0.009(1) -0.006(1) 0.0028(10)
O6 0.056(2) 0.020(1) 0.030(1) 0.003(1) -0.006(1) -0.004(1)
O7 0.045(2) 0.029(1) 0.028(1) 0.000(1) -0.001(1) -0.000(1)
O8 0.056(2) 0.034(1) 0.028(1) -0.004(1) -0.002(1) -0.012(1)
O9 0.095(3) 0.028(2) 0.061(2) -0.002(2) 0.004(2) -0.008(1)
O10 0.069(2) 0.028(1) 0.058(2) -0.003(1) -0.003(2) 0.010(1)
N1 0.019(1) 0.022(1) 0.024(1) 0.002(1) 0.001(1) -0.000(1)
N2 0.025(2) 0.024(1) 0.019(1) -0.002(1) 0.003(1) 0.000(1)
N3 0.029(2) 0.025(2) 0.027(1) 0.000(1) 0.003(1) -0.001(1)
N4 0.046(2) 0.023(2) 0.054(2) -0.004(1) 0.004(2) 0.003(2)
C1 0.036(2) 0.029(2) 0.024(2) -0.004(2) 0.003(2) -0.001(1)
C2 0.051(2) 0.024(2) 0.024(2) 0.004(2) 0.002(2) 0.005(1)
C3 0.045(3) 0.031(2) 0.020(2) 0.010(2) 0.001(2) 0.005(1)
C4 0.034(2) 0.035(2) 0.023(2) 0.001(2) 0.001(1) -0.006(2)
C5 0.030(2) 0.026(2) 0.022(2) 0.003(1) 0.000(1) -0.002(1)
C6 0.032(2) 0.027(2) 0.017(1) 0.005(1) 0.002(1) -0.003(2)
C7 0.031(2) 0.025(2) 0.022(2) 0.003(1) 0.000(1) 0.001(1)
C8 0.026(2) 0.022(2) 0.023(2) -0.001(1) -0.004(1) 0.002(1)
C9 0.017(2) 0.018(2) 0.028(2) 0.001(1) -0.005(1) -0.000(1)
C10 0.016(2) 0.023(2) 0.025(2) -0.001(1) -0.001(1) 0.002(1)
C11 0.022(2) 0.023(2) 0.023(2) -0.001(1) -0.002(1) 0.005(1)
C12 0.021(2) 0.018(2) 0.031(2) 0.001(1) -0.006(2) 0.005(1)
C13 0.020(2) 0.023(2) 0.031(2) 0.002(1) -0.007(1) -0.004(1)
C14 0.022(2) 0.030(2) 0.020(2) 0.004(2) -0.005(1) 0.000(1)
C15 0.076(4) 0.044(2) 0.031(2) 0.022(2) -0.004(2) 0.009(2)
C16 0.043(3) 0.050(3) 0.044(2) -0.012(2) -0.014(2) -0.001(2)
C17 0.037(2) 0.024(2) 0.015(1) 0.005(2) 0.000(2) -0.001(1)
C18 0.054(3) 0.039(2) 0.050(2) 0.025(2) -0.004(2) 0.006(2)
C19 0.029(2) 0.021(2) 0.048(2) 0.002(2) -0.008(2) -0.012(2)
C20 0.019(2) 0.025(2) 0.023(2) -0.002(1) -0.000(1) 0.005(1)
C21 0.019(2) 0.022(2) 0.027(2) 0.005(1) 0.000(1) -0.001(1)
C22 0.021(2) 0.027(2) 0.028(2) -0.001(1) 0.002(1) -0.001(1)
C23 0.020(2) 0.027(2) 0.040(2) 0.000(2) 0.001(2) -0.007(2)
C24 0.026(2) 0.022(2) 0.041(2) -0.002(1) 0.004(2) -0.003(2)
C25 0.032(2) 0.027(2) 0.035(2) -0.000(2) 0.001(2) 0.008(2)
C26 0.028(2) 0.029(2) 0.028(2) -0.001(1) -0.003(2) -0.000(1)
C27 0.155(7) 0.076(4) 0.072(4) -0.053(4) -0.050(4) 0.012(3)

loop_
_geom_bond_atom_site_label_1
_geom_bond_atom_site_label_2
_geom_bond_distance
_geom_bond_site_symmetry_1
_geom_bond_site_symmetry_2
_geom_bond_publ_flag
BR1 C1 1.902(4) . . yes
CL1 C27 1.746(7) . . yes
CL2 C27 1.733(9) . . yes
O1 C3 1.361(4) . . yes
O1 C15 1.429(5) . . yes
O2 C4 1.362(5) . . yes
O2 C16 1.426(5) . . yes
O3 C7 1.452(4) . . yes
O3 C14 1.370(4) . . yes
O4 C17 1.198(4) . . yes
O5 C17 1.341(4) . . yes
O5 C18 1.456(5) . . yes
O6 C13 1.370(4) . . yes
O6 C19 1.420(4) . . yes
O7 N3 1.235(3) . . yes
O8 N3 1.218(4) . . yes
O9 N4 1.222(4) . . yes
O10 N4 1.226(4) . . yes
N1 N2 1.377(4) . . yes
N1 C20 1.274(4) . . yes
N2 C21 1.337(4) . . yes
N3 C22 1.457(4) . . yes
N4 C24 1.441(4) . . yes
C1 C2 1.388(5) . . yes
C1 C6 1.384(5) . . yes
C2 C3 1.375(6) . . yes
C3 C4 1.417(5) . . yes
C4 C5 1.375(5) . . yes
C5 C6 1.407(5) . . yes
C6 C7 1.509(5) . . yes
C7 C8 1.566(4) . . yes
C8 C9 1.509(4) . . yes
C8 C17 1.518(5) . . yes
C9 C10 1.409(4) . . yes
C9 C14 1.369(4) . . yes
C10 C11 1.404(4) . . yes
C10 C20 1.454(5) . . yes
C11 C12 1.380(4) . . yes
C12 C13 1.387(4) . . yes
C13 C14 1.388(5) . . yes
C21 C22 1.423(4) . . yes
C21 C26 1.429(4) . . yes
C22 C23 1.394(5) . . yes
C23 C24 1.354(5) . . yes
C24 C25 1.406(5) . . yes
C25 C26 1.361(5) . . yes
N2 H25 0.860 . . no
C2 H1 0.950 . . no
C5 H2 0.950 . . no
C7 H3 0.950 . . no
C8 H4 0.950 . . no
C11 H5 0.950 . . no
C12 H6 0.950 . . no
C15 H7 0.950 . . no
C15 H8 0.950 . . no
C15 H9 0.950 . . no
C16 H10 0.950 . . no
C16 H11 0.950 . . no
C16 H12 0.950 . . no
C18 H13 0.950 . . no
C18 H14 0.950 . . no
C18 H15 0.950 . . no
C19 H16 0.950 . . no
C19 H17 0.950 . . no
C19 H18 0.950 . . no
C20 H19 0.950 . . no
C23 H20 0.950 . . no
C25 H21 0.950 . . no
C26 H22 0.950 . . no
C27 H23 0.950 . . no
C27 H24 0.950 . . no
